data_4507488
loop_
_publ_author_name
'Han, Liqin'
'Yan, Yan'
'Sun, Fuxing'
'Cai, Kun'
'Borjigin, Tsolmon'
'Zhao, Xiaojun'
'Qu, Fengyu'
'Zhu, Guangshan'

_publ_section_title
;
 Single- and Double-Layer Structures and Sorption Properties of Two
 Microporous Metal--Organic Frameworks with Flexible Tritopic Ligand
;
_journal_issue 4
_journal_name_full 'Crystal Growth &amp; Design'
_journal_page_first 1458
_journal_paper_doi 10.1021/cg301559s
_journal_volume 13
_journal_year 2013
_chemical_formula_moiety 'C48 H24 N6 O23 Zn3'
_chemical_formula_sum 'C48 H24 N6 O23 Zn3'
_chemical_formula_weight 1248.84
_chemical_name_systematic
; 
 ? 
;
_space_group_IT_number 163
_symmetry_cell_setting trigonal
_symmetry_space_group_name_Hall '-P 3 2c'
_symmetry_space_group_name_H-M 'P -3 1 c'
_atom_sites_solution_hydrogens geom
_atom_sites_solution_primary direct
_atom_sites_solution_secondary difmap
_audit_creation_method SHELXL-97
_cell_angle_alpha 90.00
_cell_angle_beta 90.00
_cell_angle_gamma 120.00
_cell_formula_units_Z 2
_cell_length_a 16.5254(3)
_cell_length_b 16.5254(3)
_cell_length_c 14.0982(6)
_cell_measurement_temperature 293(2)
_cell_volume 3334.25(17)
_computing_cell_refinement 'Bruker SMART'
_computing_data_collection 'Bruker SMART'
_computing_data_reduction 'Bruker saint'
_computing_molecular_graphics 'Bruker SHELXTL'
_computing_publication_material 'Bruker SHELXTL'
_computing_structure_refinement 'SHELXL-97 (Sheldrick, 1997)'
_computing_structure_solution 'SHELXS-97 (Sheldrick, 1990)'
_diffrn_ambient_temperature 293(2)
_diffrn_detector_area_resol_mean 6.00cm
_diffrn_measured_fraction_theta_full 1.000
_diffrn_measured_fraction_theta_max 1.000
_diffrn_measurement_device_type 'CCD area detector'
_diffrn_measurement_method 'phi and omega scans'
_diffrn_radiation_monochromator graphite
_diffrn_radiation_source 'fine-focus sealed tube'
_diffrn_radiation_type MoK\a
_diffrn_radiation_wavelength 0.71073
_diffrn_reflns_av_R_equivalents 0.0274
_diffrn_reflns_av_sigmaI/netI 0.0152
_diffrn_reflns_limit_h_max 19
_diffrn_reflns_limit_h_min -18
_diffrn_reflns_limit_k_max 19
_diffrn_reflns_limit_k_min -18
_diffrn_reflns_limit_l_max 16
_diffrn_reflns_limit_l_min -15
_diffrn_reflns_number 15798
_diffrn_reflns_theta_full 24.54
_diffrn_reflns_theta_max 24.54
_diffrn_reflns_theta_min 1.42
_diffrn_standards_decay_% none
_diffrn_standards_interval_count none
_diffrn_standards_interval_time none
_diffrn_standards_number none
_exptl_absorpt_coefficient_mu 1.140
_exptl_absorpt_correction_T_max 0.8208
_exptl_absorpt_correction_T_min 0.6840
_exptl_absorpt_correction_type multi-scan
_exptl_absorpt_process_details '(North et al., 1968)'
_exptl_crystal_colour colorless
_exptl_crystal_density_diffrn 1.244
_exptl_crystal_density_method 'not measured'
_exptl_crystal_description block
_exptl_crystal_F_000 1256
_exptl_crystal_size_max 0.4
_exptl_crystal_size_mid 0.3
_exptl_crystal_size_min 0.2
_platon_squeeze_details
;
;
_refine_diff_density_max 0.470
_refine_diff_density_min -0.284
_refine_diff_density_rms 0.037
_refine_ls_extinction_method none
_refine_ls_goodness_of_fit_ref 0.779
_refine_ls_hydrogen_treatment mixed
_refine_ls_matrix_type full
_refine_ls_number_parameters 117
_refine_ls_number_reflns 1873
_refine_ls_number_restraints 0
_refine_ls_restrained_S_all 0.779
_refine_ls_R_factor_all 0.0352
_refine_ls_R_factor_gt 0.0287
_refine_ls_shift/su_max 0.000
_refine_ls_shift/su_mean 0.000
_refine_ls_structure_factor_coef Fsqd
_refine_ls_weighting_details 'calc w=1/[\s^2^(Fo^2^)+(0.0500P)^2^+2.7572P] where P=(Fo^2^+2Fc^2^)/3'
_refine_ls_weighting_scheme calc
_refine_ls_wR_factor_gt 0.0764
_refine_ls_wR_factor_ref 0.0800
_reflns_number_gt 1577
_reflns_number_total 1873
_reflns_threshold_expression >2sigma(I)
_cod_data_source_file cg301559s_si_003.cif
_cod_data_source_block shelxl
_cod_depositor_comments
;
The following automatic conversions were performed:

'_symmetry_cell_setting' value 'Trigonal' changed to 'trigonal'
according to /home/saulius/struct/CIF-dictionaries/cif_core.dic
dictionary named 'cif_core.dic' version 2.4.2 from 2011-04-26.

Automatic conversion script
Id: cif_fix_values 1891 2012-01-12 08:04:46Z andrius 
;
_cod_original_sg_symbol_H-M P-31c
_cod_database_code 4507488

loop_
_symmetry_equiv_pos_as_xyz
'x, y, z'
'-y, x-y, z'
'-x+y, -x, z'
'-y, -x, -z+1/2'
'x, x-y, -z+1/2'
'-x+y, y, -z+1/2'
'-x, -y, -z'
'y, -x+y, -z'
'x-y, x, -z'
'y, x, z-1/2'
'-x, -x+y, z-1/2'
'x-y, -y, z-1/2'

loop_
_atom_site_label
_atom_site_type_symbol
_atom_site_fract_x
_atom_site_fract_y
_atom_site_fract_z
_atom_site_U_iso_or_equiv
_atom_site_adp_type
_atom_site_occupancy
_atom_site_symmetry_multiplicity
_atom_site_calc_flag
_atom_site_refinement_flags
C1 C 0.08594(14) 0.06326(14) 0.13345(14) 0.0413(4) Uani 1 1 d .
C2 C 0.20628(14) 0.22109(14) 0.12815(17) 0.0493(5) Uani 1 1 d .
C3 C 0.20347(17) 0.25581(16) 0.04201(18) 0.0631(6) Uani 1 1 d .
H3 H 0.1812 0.2168 -0.0106 0.076 Uiso 1 1 calc R
C4 C 0.23400(18) 0.34954(16) 0.03343(18) 0.0632(6) Uani 1 1 d .
H4 H 0.2308 0.3739 -0.0250 0.076 Uiso 1 1 calc R
C5 C 0.26941(14) 0.40772(15) 0.11126(18) 0.0532(6) Uani 1 1 d .
C6 C 0.27447(17) 0.37057(17) 0.19671(19) 0.0640(7) Uani 1 1 d .
H6 H 0.2999 0.4097 0.2489 0.077 Uiso 1 1 calc R
C7 C 0.24238(17) 0.27622(17) 0.20641(17) 0.0613(6) Uani 1 1 d .
H7 H 0.2453 0.2510 0.2645 0.074 Uiso 1 1 calc R
C8 C 0.30057(16) 0.50928(17) 0.1038(2) 0.0618(7) Uani 1 1 d .
N1 N 0.06794(11) -0.02497(11) 0.13307(12) 0.0436(4) Uani 1 1 d .
O1 O 0.33545(13) 0.56054(12) 0.17268(15) 0.0822(6) Uani 1 1 d .
O2 O 0.28959(13) 0.53673(12) 0.02287(16) 0.0789(5) Uani 1 1 d .
O3 O 0.17731(9) 0.12507(10) 0.13675(12) 0.0533(4) Uani 1 1 d .
O4 O 0.3333 0.6667 -0.1397(3) 0.179(3) Uani 1 3 d S
Zn1 Zn 0.3333 0.6667 0.2500 0.04197(17) Uani 1 6 d S
Zn2 Zn 0.3333 0.6667 0.00024(4) 0.05686(17) Uani 1 3 d S

loop_
_atom_site_aniso_label
_atom_site_aniso_U_11
_atom_site_aniso_U_22
_atom_site_aniso_U_33
_atom_site_aniso_U_23
_atom_site_aniso_U_13
_atom_site_aniso_U_12
C1 0.0387(11) 0.0424(11) 0.0412(11) -0.0028(9) -0.0025(8) 0.0190(9)
C2 0.0349(11) 0.0394(11) 0.0690(15) -0.0064(10) -0.0022(10) 0.0150(9)
C3 0.0666(15) 0.0421(13) 0.0706(16) -0.0164(11) -0.0163(12) 0.0196(12)
C4 0.0686(16) 0.0451(13) 0.0700(15) -0.0057(11) -0.0101(13) 0.0240(12)
C5 0.0383(11) 0.0404(11) 0.0766(16) -0.0127(11) -0.0005(11) 0.0164(9)
C6 0.0606(15) 0.0535(14) 0.0725(17) -0.0236(12) -0.0046(12) 0.0245(12)
C7 0.0614(14) 0.0555(14) 0.0621(15) -0.0059(12) 0.0008(12) 0.0256(12)
C8 0.0408(12) 0.0476(13) 0.098(2) -0.0141(14) -0.0038(13) 0.0228(11)
N1 0.0382(9) 0.0384(9) 0.0541(10) 0.0006(8) -0.0019(8) 0.0192(8)
O1 0.0751(12) 0.0533(10) 0.1237(16) -0.0395(11) -0.0287(11) 0.0361(10)
O2 0.0754(12) 0.0448(10) 0.1126(16) -0.0085(10) -0.0046(11) 0.0272(9)
O3 0.0352(8) 0.0387(8) 0.0820(11) -0.0040(7) -0.0054(7) 0.0155(6)
O4 0.235(5) 0.235(5) 0.067(3) 0.000 0.000 0.117(2)
Zn1 0.0333(2) 0.0333(2) 0.0593(4) 0.000 0.000 0.01665(10)
Zn2 0.0508(2) 0.0508(2) 0.0691(3) 0.000 0.000 0.02538(10)

loop_
_atom_type_symbol
_atom_type_description
_atom_type_scat_dispersion_real
_atom_type_scat_dispersion_imag
_atom_type_scat_source
C C 0.0033 0.0016 'International Tables Vol C Tables 4.2.6.8 and 6.1.1.4'
H H 0.0000 0.0000 'International Tables Vol C Tables 4.2.6.8 and 6.1.1.4'
N N 0.0061 0.0033 'International Tables Vol C Tables 4.2.6.8 and 6.1.1.4'
O O 0.0106 0.0060 'International Tables Vol C Tables 4.2.6.8 and 6.1.1.4'
Zn Zn 0.2839 1.4301 'International Tables Vol C Tables 4.2.6.8 and 6.1.1.4'

loop_
_geom_angle_atom_site_label_1
_geom_angle_atom_site_label_2
_geom_angle_atom_site_label_3
_geom_angle
_geom_angle_site_symmetry_1
_geom_angle_site_symmetry_3
N1 C1 N1 127.58(19) 2 .
N1 C1 O3 119.76(18) 2 .
N1 C1 O3 112.64(17) . .
C3 C2 C7 122.6(2) . .
C3 C2 O3 119.2(2) . .
C7 C2 O3 118.0(2) . .
C2 C3 C4 119.1(2) . .
C2 C3 H3 120.5 . .
C4 C3 H3 120.5 . .
C3 C4 C5 120.3(2) . .
C3 C4 H4 119.9 . .
C5 C4 H4 119.9 . .
C6 C5 C4 119.0(2) . .
C6 C5 C8 120.0(2) . .
C4 C5 C8 121.0(2) . .
C5 C6 C7 121.1(2) . .
C5 C6 H6 119.4 . .
C7 C6 H6 119.4 . .
C2 C7 C6 117.9(2) . .
C2 C7 H7 121.1 . .
C6 C7 H7 121.1 . .
O1 C8 O2 124.4(2) . .
O1 C8 C5 120.0(3) . .
O2 C8 C5 115.6(2) . .
C1 N1 C1 112.41(19) 3 .
C8 O1 Zn1 142.85(17) . .
C8 O2 Zn2 120.41(17) . .
C1 O3 C2 118.29(15) . .
O1 Zn1 O1 83.73(10) 5_565 2_665
O1 Zn1 O1 95.05(8) 5_565 4_665
O1 Zn1 O1 86.20(12) 2_665 4_665
O1 Zn1 O1 95.05(8) 5_565 6
O1 Zn1 O1 178.33(10) 2_665 6
O1 Zn1 O1 95.05(8) 4_665 6
O1 Zn1 O1 178.33(10) 5_565 .
O1 Zn1 O1 95.05(8) 2_665 .
O1 Zn1 O1 83.73(10) 4_665 .
O1 Zn1 O1 86.20(12) 6 .
O1 Zn1 O1 86.20(12) 5_565 3_565
O1 Zn1 O1 95.05(8) 2_665 3_565
O1 Zn1 O1 178.33(10) 4_665 3_565
O1 Zn1 O1 83.72(10) 6 3_565
O1 Zn1 O1 95.05(8) . 3_565
O2 Zn2 O2 117.29(4) 3_565 2_665
O2 Zn2 O2 117.29(4) 3_565 .
O2 Zn2 O2 117.29(4) 2_665 .
O2 Zn2 O4 99.57(7) 3_565 .
O2 Zn2 O4 99.57(7) 2_665 .
O2 Zn2 O4 99.57(7) . .

loop_
_geom_bond_atom_site_label_1
_geom_bond_atom_site_label_2
_geom_bond_distance
_geom_bond_site_symmetry_2
C1 N1 1.322(2) 2
C1 N1 1.334(2) .
C1 O3 1.335(2) .
C2 C3 1.354(3) .
C2 C7 1.364(3) .
C2 O3 1.415(2) .
C3 C4 1.374(3) .
C3 H3 0.9300 .
C4 C5 1.381(3) .
C4 H4 0.9300 .
C5 C6 1.373(3) .
C5 C8 1.493(3) .
C6 C7 1.380(3) .
C6 H6 0.9300 .
C7 H7 0.9300 .
C8 O1 1.226(3) .
C8 O2 1.274(3) .
N1 C1 1.322(2) 3
O1 Zn1 2.0800(17) .
O2 Zn2 1.9191(17) .
O4 Zn2 1.973(5) .
Zn1 O1 2.0800(17) 5_565
Zn1 O1 2.0800(17) 2_665
Zn1 O1 2.0800(17) 4_665
Zn1 O1 2.0800(17) 6
Zn1 O1 2.0800(17) 3_565
Zn2 O2 1.9190(18) 3_565
Zn2 O2 1.9191(18) 2_665

loop_
_geom_torsion_atom_site_label_1
_geom_torsion_atom_site_label_2
_geom_torsion_atom_site_label_3
_geom_torsion_atom_site_label_4
_geom_torsion
_geom_torsion_site_symmetry_1
_geom_torsion_site_symmetry_4
C7 C2 C3 C4 -3.2(4) . .
O3 C2 C3 C4 -178.3(2) . .
C2 C3 C4 C5 1.8(4) . .
C3 C4 C5 C6 0.7(4) . .
C3 C4 C5 C8 -178.4(2) . .
C4 C5 C6 C7 -1.9(4) . .
C8 C5 C6 C7 177.2(2) . .
C3 C2 C7 C6 2.0(4) . .
O3 C2 C7 C6 177.1(2) . .
C5 C6 C7 C2 0.6(4) . .
C6 C5 C8 O1 4.0(3) . .
C4 C5 C8 O1 -176.9(2) . .
C6 C5 C8 O2 -177.1(2) . .
C4 C5 C8 O2 2.0(3) . .
N1 C1 N1 C1 -0.8(4) 2 3
O3 C1 N1 C1 177.59(11) . 3
O2 C8 O1 Zn1 46.1(5) . .
C5 C8 O1 Zn1 -135.2(3) . .
O1 C8 O2 Zn2 2.7(3) . .
C5 C8 O2 Zn2 -176.16(14) . .
N1 C1 O3 C2 -7.6(3) 2 .
N1 C1 O3 C2 173.91(18) . .
C3 C2 O3 C1 -74.6(3) . .
C7 C2 O3 C1 110.0(2) . .
C8 O1 Zn1 O1 -133.9(4) . 5_565
C8 O1 Zn1 O1 -91.2(3) . 2_665
C8 O1 Zn1 O1 -176.8(4) . 4_665
C8 O1 Zn1 O1 87.7(3) . 6
C8 O1 Zn1 O1 4.4(3) . 3_565
C8 O2 Zn2 O2 -91.32(18) . 3_565
C8 O2 Zn2 O2 56.6(2) . 2_665
C8 O2 Zn2 O4 162.62(18) . .

loop_
_platon_squeeze_void_nr
_platon_squeeze_void_average_x
_platon_squeeze_void_average_y
_platon_squeeze_void_average_z
_platon_squeeze_void_volume
_platon_squeeze_void_count_electrons
_platon_squeeze_void_content
1 0.023 0.494 -0.012 1348 313 ' '
